data_7117419
loop_
_publ_author_name
'Harriet L. Steel'
'Sarah L. Allinson'
'Jane Andre'
'Michael P. Coogan'
'James A. Platts'

_publ_section_title
;
 Platinum trimethyl bipyridyl thiolates -- new, tunable, red- to near IR
 emitting luminophores for bioimaging applications
;
_journal_name_full Chem.Commun.
_journal_page_first 11441
_journal_paper_doi 10.1039/C5cc04003E
_journal_volume 51
_journal_year 2015
_chemical_formula_moiety 'C15 H21 I N2 O2 Pt'
_chemical_formula_sum 'C15 H21 I N2 O2 Pt'
_chemical_formula_weight 583.32
_chemical_name_common 7
_chemical_name_systematic PtMe3I-4,4'-bis-OMe-bpy
_space_group_crystal_system monoclinic
_space_group_IT_number 14
_symmetry_Int_Tables_number 14
_symmetry_space_group_name_Hall '-P 2yn'
_symmetry_space_group_name_H-M 'P 1 21/n 1'
_atom_sites_solution_primary iterative
_audit_creation_date 2015-01-23
_audit_creation_method
;
Olex2 1.2
(compiled 2015.01.19 svn.r3143 for OlexSys, GUI svn.r4992)
;
_audit_update_record
;
2015-01-23 deposited with the CCDC.
2015-06-10 downloaded from the CCDC.
;
_cell_angle_alpha 90
_cell_angle_beta 103.102(10)
_cell_angle_gamma 90
_cell_formula_units_Z 4
_cell_length_a 11.1595(10)
_cell_length_b 11.6084(10)
_cell_length_c 13.5382(14)
_cell_measurement_temperature 100
_cell_volume 1708.1(3)
_computing_molecular_graphics 'Olex2 (Dolomanov et al., 2009)'
_computing_publication_material 'Olex2 (Dolomanov et al., 2009)'
_computing_structure_refinement 'olex2.refine (Bourhis et al., 2015)'
_computing_structure_solution 'olex2.solve (Bourhis et al., 2015)'
_diffrn_ambient_temperature 100
_diffrn_measured_fraction_theta_full 0.9979
_diffrn_measured_fraction_theta_max 0.8596
_diffrn_radiation_type 'Mo K\a'
_diffrn_radiation_wavelength 0.71073
_diffrn_reflns_av_R_equivalents 0.0403
_diffrn_reflns_av_unetI/netI 0.0568
_diffrn_reflns_limit_h_max 14
_diffrn_reflns_limit_h_min -13
_diffrn_reflns_limit_k_max 15
_diffrn_reflns_limit_k_min -11
_diffrn_reflns_limit_l_max 13
_diffrn_reflns_limit_l_min -18
_diffrn_reflns_number 8596
_diffrn_reflns_theta_full 26.0000
_diffrn_reflns_theta_max 29.41
_diffrn_reflns_theta_min 3.51
_exptl_absorpt_coefficient_mu 10.025
_exptl_crystal_colour 'clear whiteish white'
_exptl_crystal_colour_lustre clear
_exptl_crystal_colour_modifier whiteish
_exptl_crystal_colour_primary white
_exptl_crystal_density_diffrn 2.2681
_exptl_crystal_description block
_exptl_crystal_F_000 1080.6853
_exptl_crystal_size_max 0.15
_exptl_crystal_size_mid 0.15
_exptl_crystal_size_min 0.15
_refine_diff_density_max 2.1134
_refine_diff_density_min -2.4381
_refine_diff_density_rms 0.3053
_refine_ls_d_res_high 0.7237
_refine_ls_d_res_low 5.8042
_refine_ls_goodness_of_fit_ref 0.7745
_refine_ls_hydrogen_treatment constr
_refine_ls_matrix_type full
_refine_ls_number_constraints 32
_refine_ls_number_parameters 194
_refine_ls_number_reflns 4058
_refine_ls_number_restraints 0
_refine_ls_restrained_S_all 0.7745
_refine_ls_R_factor_all 0.0424
_refine_ls_R_factor_gt 0.0365
_refine_ls_shift/su_max 0.0001
_refine_ls_shift/su_mean 0.0000
_refine_ls_structure_factor_coef Fsqd
_refine_ls_weighting_details 'w=1/[\s^2^(Fo^2^)+(0.1P)^2^] where P=(Fo^2^+2Fc^2^)/3'
_refine_ls_weighting_scheme calc
_refine_ls_wR_factor_gt 0.1039
_refine_ls_wR_factor_ref 0.1119
_reflns_Friedel_coverage 0.0
_reflns_limit_h_max 9
_reflns_limit_h_min -14
_reflns_limit_k_max 15
_reflns_limit_k_min 0
_reflns_limit_l_max 18
_reflns_limit_l_min -9
_reflns_number_gt 3599
_reflns_number_total 4058
_reflns_threshold_expression I>=2u(I)
_cod_data_source_file c5cc04003e2.cif
_cod_data_source_block mc42mo
_cod_depositor_comments
;

2018-01-14
Z value and formula fixed to values more according to usual
chemical conventions.                 miguel
;
_cod_original_formula_sum 'C12 H16.8 I0.8 N1.6 O1.6 Pt0.8'
_cod_original_formula_weight 466.66
_cod_original_formula_moiety '0.8(C15 H21 I N2 O2 Pt)'
_cod_original_formula_units_Z 5
_cod_original_cell_volume 1708.2(3)
_cod_database_code 7117419
_olex2_refinement_description
;
;
_olex2_submission_special_instructions 'No special instructions were received'

loop_
_space_group_symop_id
_space_group_symop_operation_xyz
1 x,y,z
2 -x+1/2,y+1/2,-z+1/2
3 -x,-y,-z
4 x-1/2,-y-1/2,z-1/2

loop_
_atom_site_label
_atom_site_type_symbol
_atom_site_fract_x
_atom_site_fract_y
_atom_site_fract_z
_atom_site_U_iso_or_equiv
_atom_site_adp_type
_atom_site_occupancy
_atom_site_refinement_flags_posn
Pt1 Pt 0.046653(19) 0.369147(18) 0.286525(17) 0.01495(10) Uani 1.000000 .
I1 I -0.14930(4) 0.25425(3) 0.16146(3) 0.01965(13) Uani 1.000000 .
N2 N 0.1483(5) 0.3679(4) 0.1693(4) 0.0163(11) Uani 1.000000 .
N4 N 0.0038(4) 0.5341(4) 0.2120(4) 0.0139(9) Uani 1.000000 .
C0aa C 0.1453(4) 0.4647(5) 0.1158(4) 0.0115(10) Uani 1.000000 .
C9 C 0.0654(5) 0.5581(5) 0.1394(4) 0.0126(11) Uani 1.000000 .
C10 C -0.0518(8) 0.3839(6) 0.3978(6) 0.0292(17) Uani 1.000000 .
C13 C -0.0682(6) 0.6164(5) 0.2375(5) 0.0203(13) Uani 1.000000 .
C14 C 0.1063(6) 0.2150(5) 0.3545(5) 0.0225(13) Uani 1.000000 .
C17 C 0.2932(6) 0.2866(6) 0.0828(5) 0.0253(14) Uani 1.000000 .
C2aa C 0.2220(6) 0.2812(5) 0.1531(5) 0.0211(13) Uani 1.000000 .
O3 O 0.3633(4) 0.3904(4) -0.0396(4) 0.0261(11) Uani 1.000000 .
C4 C 0.0559(5) 0.6638(5) 0.0917(5) 0.0179(12) Uani 1.000000 .
C1aa C 0.2152(5) 0.4786(5) 0.0425(4) 0.0150(11) Uani 1.000000 .
C6 C -0.0171(6) 0.7497(5) 0.1202(5) 0.0170(12) Uani 1.000000 .
C7 C -0.0813(6) 0.7242(6) 0.1953(5) 0.0211(13) Uani 1.000000 .
C8 C 0.2913(6) 0.3889(5) 0.0271(5) 0.0173(12) Uani 1.000000 .
O2 O -0.0187(5) 0.8507(4) 0.0732(4) 0.0238(10) Uani 1.000000 .
C3 C 0.3619(6) 0.4921(5) -0.1003(5) 0.0245(14) Uani 1.000000 .
C5 C -0.0801(7) 0.9448(6) 0.1084(6) 0.0311(16) Uani 1.000000 .
C18 C 0.1936(7) 0.4486(6) 0.3832(5) 0.0288(15) Uani 1.000000 .
H2aa H 0.2247(6) 0.2129(5) 0.1923(5) 0.0254(15) Uiso 1.000000 R
H17 H 0.3424(6) 0.2230(6) 0.0721(5) 0.0303(17) Uiso 1.000000 R
H1aa H 0.2106(5) 0.5477(5) 0.0043(4) 0.0180(13) Uiso 1.000000 R
H13 H -0.1125(6) 0.5989(5) 0.2878(5) 0.0243(16) Uiso 1.000000 R
H7 H -0.1325(6) 0.7801(6) 0.2163(5) 0.0253(16) Uiso 1.000000 R
H4 H 0.0988(5) 0.6781(5) 0.0399(5) 0.0214(14) Uiso 1.000000 R
H5a H -0.067(4) 1.0151(11) 0.072(3) 0.047(2) Uiso 1.000000 GR
H5b H -0.1685(9) 0.928(2) 0.096(4) 0.047(2) Uiso 1.000000 GR
H5c H -0.047(3) 0.955(3) 0.1813(10) 0.047(2) Uiso 1.000000 GR
H3a H 0.2792(12) 0.503(2) -0.143(2) 0.037(2) Uiso 1.000000 GR
H3b H 0.385(4) 0.5590(8) -0.0559(5) 0.037(2) Uiso 1.000000 GR
H3c H 0.421(3) 0.4832(17) -0.144(2) 0.037(2) Uiso 1.000000 GR
H10a H 0.0044(10) 0.378(4) 0.4647(6) 0.044(2) Uiso 1.000000 GR
H10b H -0.094(4) 0.4587(18) 0.392(2) 0.044(2) Uiso 1.000000 GR
H10c H -0.113(3) 0.322(3) 0.390(2) 0.044(2) Uiso 1.000000 GR
H14a H 0.117(4) 0.1595(13) 0.3027(6) 0.034(2) Uiso 1.000000 GR
H14b H 0.185(2) 0.2265(9) 0.403(2) 0.034(2) Uiso 1.000000 GR
H14c H 0.045(2) 0.186(2) 0.390(3) 0.034(2) Uiso 1.000000 GR
H18a H 0.245(2) 0.3901(7) 0.424(3) 0.043(2) Uiso 1.000000 GR
H18b H 0.242(3) 0.491(3) 0.3433(5) 0.043(2) Uiso 1.000000 GR
H18c H 0.1628(7) 0.502(3) 0.428(3) 0.043(2) Uiso 1.000000 GR

loop_
_atom_site_aniso_label
_atom_site_aniso_U_11
_atom_site_aniso_U_22
_atom_site_aniso_U_33
_atom_site_aniso_U_12
_atom_site_aniso_U_13
_atom_site_aniso_U_23
Pt1 0.02050(15) 0.00905(15) 0.01747(16) -0.00082(7) 0.00887(10) 0.00163(8)
I1 0.0251(2) 0.0154(2) 0.0206(2) -0.00188(14) 0.00969(17) -0.00019(15)
N2 0.017(2) 0.011(3) 0.022(3) 0.0013(17) 0.008(2) -0.0018(19)
N4 0.018(2) 0.008(2) 0.019(2) -0.0010(18) 0.0120(19) -0.000(2)
C0aa 0.010(2) 0.006(2) 0.019(3) 0.0057(19) 0.004(2) 0.004(2)
C9 0.015(2) 0.008(3) 0.017(3) 0.003(2) 0.007(2) 0.004(2)
C10 0.051(5) 0.020(3) 0.023(4) -0.003(3) 0.022(3) -0.007(3)
C13 0.028(3) 0.015(3) 0.025(3) -0.002(2) 0.019(3) -0.002(3)
C14 0.028(3) 0.018(3) 0.022(3) 0.006(3) 0.008(3) 0.013(3)
C17 0.030(3) 0.014(3) 0.036(4) 0.014(3) 0.017(3) 0.002(3)
C2aa 0.030(3) 0.010(3) 0.028(3) 0.005(2) 0.016(3) 0.005(3)
O3 0.033(3) 0.017(2) 0.037(3) 0.0091(19) 0.027(2) 0.001(2)
C4 0.017(3) 0.016(3) 0.023(3) -0.001(2) 0.012(2) 0.001(3)
C1aa 0.018(3) 0.009(3) 0.019(3) -0.001(2) 0.005(2) -0.004(2)
C6 0.020(3) 0.012(3) 0.021(3) 0.003(2) 0.007(2) -0.002(2)
C7 0.022(3) 0.017(3) 0.029(3) 0.003(2) 0.015(3) -0.002(3)
C8 0.021(3) 0.016(3) 0.019(3) 0.001(2) 0.012(2) -0.005(2)
O2 0.039(3) 0.011(2) 0.029(3) 0.0090(18) 0.023(2) 0.0078(19)
C3 0.035(3) 0.021(3) 0.024(3) 0.006(3) 0.021(3) -0.000(3)
C5 0.049(4) 0.013(3) 0.041(4) 0.011(3) 0.030(3) 0.002(3)
C18 0.041(4) 0.024(4) 0.021(3) -0.008(3) 0.005(3) 0.003(3)

loop_
_atom_type_symbol
_atom_type_scat_dispersion_real
_atom_type_scat_dispersion_imag
_atom_type_scat_Cromer_Mann_a1
_atom_type_scat_Cromer_Mann_a2
_atom_type_scat_Cromer_Mann_a3
_atom_type_scat_Cromer_Mann_a4
_atom_type_scat_Cromer_Mann_b1
_atom_type_scat_Cromer_Mann_b2
_atom_type_scat_Cromer_Mann_b3
_atom_type_scat_Cromer_Mann_b4
_atom_type_scat_Cromer_Mann_c
_atom_type_scat_source
_atom_type_scat_dispersion_source
C 0.00347 0.00161 2.31000 1.02000 1.58860 0.86500 20.84390 10.20750 0.56870 51.65120 0.215599998832 'International Tables Volume C Table 6.1.1.4 (pp. 500-502)' 'Henke, Gullikson and Davis, At. Data and Nucl. Data Tables, 1993, 54, 2'
Pt -1.63788 8.57892 27.00590 17.76390 15.71310 5.78370 1.51293 8.81174 0.42459 38.61030 11.6883001328 'International Tables Volume C Table 6.1.1.4 (pp. 500-502)' 'Henke, Gullikson and Davis, At. Data and Nucl. Data Tables, 1993, 54, 2'
I -0.41187 1.83264 20.14720 18.99490 7.51380 2.27350 4.34700 0.38140 27.76600 66.87760 4.07119989395 'International Tables Volume C Table 6.1.1.4 (pp. 500-502)' 'Henke, Gullikson and Davis, At. Data and Nucl. Data Tables, 1993, 54, 2'
H 0.00000 0.00000 0.49300 0.32291 0.14019 0.04081 10.51090 26.12570 3.14236 57.79970 0.0030380000826 'International Tables Volume C Table 6.1.1.4 (pp. 500-502)' 'Henke, Gullikson and Davis, At. Data and Nucl. Data Tables, 1993, 54, 2'
O 0.01158 0.00611 3.04850 2.28680 1.54630 0.86700 13.27710 5.70110 0.32390 32.90890 0.250800013542 'International Tables Volume C Table 6.1.1.4 (pp. 500-502)' 'Henke, Gullikson and Davis, At. Data and Nucl. Data Tables, 1993, 54, 2'
N 0.00653 0.00323 12.21260 3.13220 2.01250 1.16630 0.00570 9.89330 28.99750 0.58260 -11.5290002823 'International Tables Volume C Table 6.1.1.4 (pp. 500-502)' 'Henke, Gullikson and Davis, At. Data and Nucl. Data Tables, 1993, 54, 2'

loop_
_geom_angle_atom_site_label_1
_geom_angle_atom_site_label_2
_geom_angle_atom_site_label_3
_geom_angle
_geom_angle_site_symmetry_1
_geom_angle_site_symmetry_3
N2 Pt1 I1 91.20(14) . .
N4 Pt1 I1 94.60(13) . .
N4 Pt1 N2 76.12(17) . .
C10 Pt1 I1 90.5(2) . .
C10 Pt1 N2 175.6(2) . .
C10 Pt1 N4 99.7(2) . .
C14 Pt1 I1 89.14(19) . .
C14 Pt1 N2 98.8(2) . .
C14 Pt1 N4 173.7(2) . .
C14 Pt1 C10 85.2(3) . .
C18 Pt1 I1 177.7(2) . .
C18 Pt1 N2 89.7(2) . .
C18 Pt1 N4 87.7(2) . .
C18 Pt1 C10 88.7(3) . .
C18 Pt1 C14 88.6(3) . .
C0aa N2 Pt1 116.3(4) . .
C2aa N2 Pt1 124.6(4) . .
C2aa N2 C0aa 118.8(5) . .
C9 N4 Pt1 115.2(4) . .
C13 N4 Pt1 126.3(4) . .
C13 N4 C9 118.2(5) . .
C9 C0aa N2 116.2(5) . .
C1aa C0aa N2 122.1(5) . .
C1aa C0aa C9 121.7(5) . .
C0aa C9 N4 115.9(5) . .
C4 C9 N4 121.7(5) . .
C4 C9 C0aa 122.4(5) . .
H10a C10 Pt1 109.5 . .
H10b C10 Pt1 109.5 . .
H10b C10 H10a 109.5 . .
H10c C10 Pt1 109.5 . .
H10c C10 H10a 109.5 . .
H10c C10 H10b 109.5 . .
C7 C13 N4 123.8(6) . .
H13 C13 N4 118.1(3) . .
H13 C13 C7 118.1(4) . .
H14a C14 Pt1 109.5 . .
H14b C14 Pt1 109.5 . .
H14b C14 H14a 109.5 . .
H14c C14 Pt1 109.5 . .
H14c C14 H14a 109.5 . .
H14c C14 H14b 109.5 . .
C8 C17 C2aa 118.0(5) . .
H17 C17 C2aa 121.0(4) . .
H17 C17 C8 121.0(3) . .
C17 C2aa N2 123.3(6) . .
H2aa C2aa N2 118.4(3) . .
H2aa C2aa C17 118.4(4) . .
C3 O3 C8 117.8(5) . .
C6 C4 C9 119.6(5) . .
H4 C4 C9 120.2(3) . .
H4 C4 C6 120.2(3) . .
C8 C1aa C0aa 118.5(5) . .
H1aa C1aa C0aa 120.8(3) . .
H1aa C1aa C8 120.8(4) . .
C7 C6 C4 118.4(5) . .
O2 C6 C4 116.2(5) . .
O2 C6 C7 125.4(5) . .
C6 C7 C13 118.2(6) . .
H7 C7 C13 120.9(4) . .
H7 C7 C6 120.9(4) . .
O3 C8 C17 115.7(5) . .
C1aa C8 C17 119.3(5) . .
C1aa C8 O3 124.9(6) . .
C5 O2 C6 118.0(5) . .
H3a C3 O3 109.5 . .
H3b C3 O3 109.5 . .
H3b C3 H3a 109.5 . .
H3c C3 O3 109.5 . .
H3c C3 H3a 109.5 . .
H3c C3 H3b 109.5 . .
H5a C5 O2 109.5 . .
H5b C5 O2 109.5 . .
H5b C5 H5a 109.5 . .
H5c C5 O2 109.5 . .
H5c C5 H5a 109.5 . .
H5c C5 H5b 109.5 . .
H18a C18 Pt1 109.5 . .
H18b C18 Pt1 109.5 . .
H18b C18 H18a 109.5 . .
H18c C18 Pt1 109.5 . .
H18c C18 H18a 109.5 . .
H18c C18 H18b 109.5 . .

loop_
_geom_bond_atom_site_label_1
_geom_bond_atom_site_label_2
_geom_bond_distance
_geom_bond_site_symmetry_2
Pt1 I1 2.7837(5) .
Pt1 N2 2.151(5) .
Pt1 N4 2.166(5) .
Pt1 C10 2.063(7) .
Pt1 C14 2.052(6) .
Pt1 C18 2.068(7) .
N2 C0aa 1.333(7) .
N2 C2aa 1.349(7) .
N4 C9 1.351(6) .
N4 C13 1.343(8) .
C0aa C9 1.484(7) .
C0aa C1aa 1.403(7) .
C9 C4 1.380(8) .
C10 H10a 0.9800 .
C10 H10b 0.9800 .
C10 H10c 0.9800 .
C13 C7 1.369(9) .
C13 H13 0.9500 .
C14 H14a 0.9800 .
C14 H14b 0.9800 .
C14 H14c 0.9800 .
C17 C2aa 1.372(8) .
C17 C8 1.404(9) .
C17 H17 0.9500 .
C2aa H2aa 0.9500 .
O3 C8 1.339(7) .
O3 C3 1.436(8) .
C4 C6 1.396(8) .
C4 H4 0.9500 .
C1aa C8 1.388(8) .
C1aa H1aa 0.9500 .
C6 C7 1.402(8) .
C6 O2 1.333(7) .
C7 H7 0.9500 .
O2 C5 1.428(7) .
C3 H3a 0.9800 .
C3 H3b 0.9800 .
C3 H3c 0.9800 .
C5 H5a 0.9800 .
C5 H5b 0.9800 .
C5 H5c 0.9800 .
C18 H18a 0.9800 .
C18 H18b 0.9800 .
C18 H18c 0.9800 .
